data_1518204
loop_
_publ_author_name
'Touchard, V.'
'Louer, M.'
'Auffredic, J. P.'
'Louer, D.'

_publ_section_title
;
 Polymorphisme de l'iodure de cesium et de cadmium
;
_journal_name_full 'Revue de Chimie Minerale'
_journal_page_first 414
_journal_page_last 426
_journal_volume 24
_journal_year 1987
_chemical_formula_sum 'Cd Cs2 I4'
_chemical_formula_weight 885.83
_space_group_IT_number 11
_symmetry_cell_setting monoclinic
_symmetry_Int_Tables_number 11
_symmetry_space_group_name_Hall '-P 2yb'
_symmetry_space_group_name_H-M 'P 1 21/m 1'
_cell_angle_alpha 90
_cell_angle_beta 110.57(4)
_cell_angle_gamma 90
_cell_formula_units_Z 2
_cell_length_a 7.838(3)
_cell_length_b 8.403(3)
_cell_length_c 11.048(3)
_cell_volume 681.3(4)
_diffrn_ambient_temperature 295
_diffrn_radiation_probe x-ray
_diffrn_radiation_type MoK\a
_diffrn_radiation_wavelength 0.71073
_exptl_absorpt_coefficient_mu 15.87
_exptl_crystal_density_diffrn 4.318
_exptl_crystal_F_000 740
_refine_ls_number_reflns 1384
_refine_ls_R_factor_gt 0.059
_refine_ls_wR_factor_gt 0.070
_cod_data_source_file RCM-1987-24-414-426-1.cif
_cod_data_source_block Cs2CdI4-alpha
_cod_original_sg_symbol_H-M 'P 21/m'
_cod_database_code 1518204

loop_
_symmetry_equiv_pos_site_id
_symmetry_equiv_pos_as_xyz
1 x,y,z
2 -x,1/2+y,-z
3 -x,-y,-z
4 x,1/2-y,z

loop_
_atom_site_label
_atom_site_type_symbol
_atom_site_thermal_displace_type
_atom_site_fract_x
_atom_site_fract_y
_atom_site_fract_z
_atom_site_occupancy
_atom_site_U_iso_or_equiv
I1 I Uiso 0.75520(10) 0.48820(10) 0.71323(9) 1.000 0.0536(3)
I2 I Uiso 0.3128(2) 0.25000 -0.04597(13) 1.000 0.0702(5)
I3 I Uiso 0.7794(2) 0.25000 0.35694(14) 1.000 0.0724(5)
Cd Cd Uiso 0.5898(2) 0.75000 0.77710(10) 1.000 0.0448(4)
Cs1 Cs Uiso 0.2793(2) 0.25000 0.59250(10) 1.000 0.0652(4)
Cs2 Cs Uiso 0.8412(2) 0.25000 0.03180(10) 1.000 0.0542(4)

loop_
_atom_type_symbol
_atom_type_description
_atom_type_scat_dispersion_real
_atom_type_scat_dispersion_imag
_atom_type_scat_source
Cd Cd -0.8075 1.2024 ' International Tables Vol C Tables 4.2.6.8 and 6.1.1.4'
Cs Cs -0.3680 2.1192 ' International Tables Vol C Tables 4.2.6.8 and 6.1.1.4'
I I -0.4742 1.8119 ' International Tables Vol C Tables 4.2.6.8 and 6.1.1.4'

loop_
_geom_angle_atom_site_label_1
_geom_angle_atom_site_label_2
_geom_angle_atom_site_label_3
_geom_angle
_geom_angle_site_symmetry_1
_geom_angle_site_symmetry_3
_geom_angle_publ_flag
I1 Cd I2 107.06(6) . 2_656 yes
I1 Cd I3 111.19(5) . 2_656 yes
I1 Cd I1 105.27(7) . 4_565 yes
I2 Cd I3 114.54(8) 2_656 2_656 yes
I1 Cd I2 107.06(6) 4_565 2_656 yes
I1 Cd I3 111.19(5) 4_565 2_656 yes

loop_
_geom_bond_atom_site_label_1
_geom_bond_atom_site_label_2
_geom_bond_distance
_geom_bond_site_symmetry_2
_geom_bond_publ_flag
I1 Cd 2.7679(16) . yes
I2 Cd 2.795(2) 2_646 yes
I3 Cd 2.749(2) 2_646 yes
